data_4511884
loop_
_publ_author_name
'Demadis, Konstantinos D.'
'Armakola, Eirini'
'Papathanasiou, Konstantinos E.'
'Mezei, Gellert'
'Kirillov, Alexander M.'

_publ_section_title
;
 Structural Systematics and Topological Analysis of Coordination Polymers
 with Divalent Metals and a Glycine-Derived Tripodal Phosphonocarboxylate
;
_journal_issue 10
_journal_name_full 'Crystal Growth &amp; Design'
_journal_page_first 5234
_journal_paper_doi 10.1021/cg501029b
_journal_volume 14
_journal_year 2014
_chemical_formula_sum 'C4 H11 N O9 P2 Pb'
_chemical_formula_weight 486.27
_chemical_name_systematic
;
 ?
;
_space_group_crystal_system monoclinic
_space_group_IT_number 14
_space_group_name_Hall '-P 2ybc'
_space_group_name_H-M_alt 'P 1 21/c 1'
_symmetry_space_group_name_Hall '-P 2ybc'
_symmetry_space_group_name_H-M 'P 1 21/c 1'
_atom_sites_solution_hydrogens mixed
_audit_creation_method SHELXL-2013
_cell_angle_alpha 90
_cell_angle_beta 99.4620(10)
_cell_angle_gamma 90
_cell_formula_units_Z 4
_cell_length_a 7.3135(2)
_cell_length_b 7.6312(2)
_cell_length_c 20.5697(5)
_cell_measurement_reflns_used 9851
_cell_measurement_temperature 296(2)
_cell_measurement_theta_max 35.39
_cell_measurement_theta_min 2.82
_cell_volume 1132.39(5)
_computing_cell_refinement 'Bruker SAINT'
_computing_data_collection 'Bruker APEX2'
_computing_data_reduction 'Bruker SAINT'
_computing_molecular_graphics 'Bruker SHELXTL'
_computing_publication_material 'Bruker SHELXTL'
_computing_structure_refinement 'SHELXL-97 (Sheldrick, 2008)'
_computing_structure_solution 'SHELXS-97 (Sheldrick, 2008)'
_diffrn_ambient_temperature 296(2)
_diffrn_measured_fraction_theta_full 1.000
_diffrn_measured_fraction_theta_max 1.000
_diffrn_measurement_device_type 'Bruker APEX-II CCD'
_diffrn_measurement_method '\f and \w scans'
_diffrn_radiation_type MoK\a
_diffrn_radiation_wavelength 0.71073
_diffrn_reflns_av_R_equivalents 0.0399
_diffrn_reflns_av_unetI/netI 0.0247
_diffrn_reflns_Laue_measured_fraction_full 1.000
_diffrn_reflns_Laue_measured_fraction_max 1.000
_diffrn_reflns_limit_h_max 12
_diffrn_reflns_limit_h_min -12
_diffrn_reflns_limit_k_max 12
_diffrn_reflns_limit_k_min -12
_diffrn_reflns_limit_l_max 34
_diffrn_reflns_limit_l_min -33
_diffrn_reflns_number 53683
_diffrn_reflns_point_group_measured_fraction_full 1.000
_diffrn_reflns_point_group_measured_fraction_max 1.000
_diffrn_reflns_theta_full 25.242
_diffrn_reflns_theta_max 36.310
_diffrn_reflns_theta_min 2.007
_exptl_absorpt_coefficient_mu 15.219
_exptl_absorpt_correction_T_max 0.7473
_exptl_absorpt_correction_T_min 0.4691
_exptl_absorpt_correction_type multi-scan
_exptl_crystal_colour colourless
_exptl_crystal_density_diffrn 2.852
_exptl_crystal_description prism
_exptl_crystal_F_000 904
_exptl_crystal_size_max 0.230
_exptl_crystal_size_mid 0.150
_exptl_crystal_size_min 0.100
_refine_diff_density_max 0.786
_refine_diff_density_min -1.462
_refine_diff_density_rms 0.176
_refine_ls_extinction_method none
_refine_ls_goodness_of_fit_ref 1.057
_refine_ls_hydrogen_treatment mixed
_refine_ls_matrix_type full
_refine_ls_number_parameters 166
_refine_ls_number_reflns 5504
_refine_ls_number_restraints 4
_refine_ls_restrained_S_all 1.056
_refine_ls_R_factor_all 0.0313
_refine_ls_R_factor_gt 0.0222
_refine_ls_shift/su_max 0.001
_refine_ls_shift/su_mean 0.000
_refine_ls_structure_factor_coef Fsqd
_refine_ls_weighting_details
;
 w=1/[\s^2^(Fo^2^)+(0.0166P)^2^+1.2002P]
 where P=(Fo^2^+2Fc^2^)/3
;
_refine_ls_weighting_scheme calc
_refine_ls_wR_factor_gt 0.0414
_refine_ls_wR_factor_ref 0.0435
_reflns_Friedel_coverage 0.000
_reflns_number_gt 4668
_reflns_number_total 5504
_reflns_threshold_expression 'I > 2\s(I)'
_cod_data_source_file cg501029b_si_005.cif
_cod_data_source_block PbBPMGLY
_cod_depositor_comments 'Adding full bibliography for 4511884--4511887.cif.'
_cod_database_code 4511884
_shelx_space_group_comment
;
The symmetry employed for this shelxl refinement is uniquely defined
by the following loop, which should always be used as a source of
symmetry information in preference to the above space-group names.
They are only intended as comments.
;
_shelx_estimated_absorpt_t_min 0.128
_shelx_estimated_absorpt_t_max 0.311
_shelxl_version_number 2013-2

loop_
_space_group_symop_operation_xyz
'x, y, z'
'-x, y+1/2, -z+1/2'
'-x, -y, -z'
'x, -y-1/2, z-1/2'

loop_
_atom_site_label
_atom_site_type_symbol
_atom_site_fract_x
_atom_site_fract_y
_atom_site_fract_z
_atom_site_U_iso_or_equiv
_atom_site_adp_type
_atom_site_occupancy
_atom_site_site_symmetry_order
_atom_site_calc_flag
_atom_site_refinement_flags_posn
_atom_site_refinement_flags_adp
Pb1 Pb 0.38905(2) 1.09332(2) 0.11799(2) 0.01601(2) Uani 1 1 d . .
P1 P 0.47290(8) 0.63085(8) 0.18772(3) 0.01467(10) Uani 1 1 d . .
P2 P 0.91495(8) 0.99289(9) 0.15421(3) 0.01789(11) Uani 1 1 d . .
O1 O 0.4211(3) 0.7966(2) 0.15096(9) 0.0238(4) Uani 1 1 d . .
O2 O 0.4370(3) 0.6171(3) 0.25714(9) 0.0260(4) Uani 1 1 d . .
O3 O 0.3801(3) 0.4730(2) 0.14605(10) 0.0263(4) Uani 1 1 d D .
H3 H 0.342(5) 0.494(5) 0.1072(7) 0.039 Uiso 1 1 d D U
O4 O 0.7425(2) 1.0460(3) 0.10837(9) 0.0229(3) Uani 1 1 d . .
O5 O 1.0909(3) 1.0879(3) 0.15014(12) 0.0325(5) Uani 1 1 d . .
O6 O 0.8795(3) 0.9938(3) 0.22728(9) 0.0286(4) Uani 1 1 d D .
H6 H 0.777(3) 1.033(5) 0.2302(19) 0.043 Uiso 1 1 d D U
O7 O 0.6748(4) 0.7089(3) -0.00089(10) 0.0463(6) Uani 1 1 d . .
O8 O 0.7720(3) 0.4490(3) -0.03172(10) 0.0300(4) Uani 1 1 d . .
O9 O 0.2560(5) 0.9148(3) 0.02345(11) 0.0472(7) Uani 1 1 d D .
H9A H 0.264(7) 0.938(6) -0.0149(9) 0.071 Uiso 1 1 d D U
H9B H 0.251(7) 0.8079(14) 0.024(2) 0.071 Uiso 1 1 d D U
N1 N 0.7786(3) 0.6575(3) 0.12666(10) 0.0172(3) Uani 1 1 d . .
H1 H 0.6809 0.7342 0.1041 0.021 Uiso 1 1 calc R U
C1 C 0.7211(3) 0.6069(4) 0.19133(11) 0.0209(4) Uani 1 1 d . .
H1A H 0.7854 0.6804 0.2262 0.025 Uiso 1 1 calc R U
H1B H 0.7563 0.4862 0.2016 0.025 Uiso 1 1 calc R U
C2 C 0.9550(3) 0.7628(3) 0.13584(13) 0.0200(4) Uani 1 1 d . .
H2A H 1.0097 0.7559 0.0960 0.024 Uiso 1 1 calc R U
H2B H 1.0424 0.7128 0.1716 0.024 Uiso 1 1 calc R U
C3 C 0.7888(4) 0.5038(3) 0.08220(12) 0.0211(4) Uani 1 1 d . .
H3A H 0.7012 0.4146 0.0907 0.025 Uiso 1 1 calc R U
H3B H 0.9123 0.4535 0.0907 0.025 Uiso 1 1 calc R U
C4 C 0.7436(4) 0.5634(3) 0.01049(12) 0.0210(4) Uani 1 1 d . .

loop_
_atom_site_aniso_label
_atom_site_aniso_U_11
_atom_site_aniso_U_22
_atom_site_aniso_U_33
_atom_site_aniso_U_23
_atom_site_aniso_U_13
_atom_site_aniso_U_12
Pb1 0.01650(4) 0.01491(4) 0.01686(4) 0.00139(3) 0.00344(3) 0.00002(3)
P1 0.0167(2) 0.0158(2) 0.0115(2) 0.00233(19) 0.00255(19) -0.00173(19)
P2 0.0135(2) 0.0248(3) 0.0158(3) -0.0042(2) 0.0038(2) -0.0015(2)
O1 0.0291(9) 0.0156(8) 0.0253(9) 0.0048(7) 0.0000(7) 0.0001(7)
O2 0.0247(8) 0.0410(11) 0.0133(8) 0.0018(7) 0.0062(7) -0.0060(8)
O3 0.0330(10) 0.0173(8) 0.0244(10) 0.0015(7) -0.0080(8) -0.0041(7)
O4 0.0207(8) 0.0318(9) 0.0160(8) 0.0013(7) 0.0027(6) 0.0017(7)
O5 0.0210(8) 0.0353(11) 0.0442(13) -0.0131(9) 0.0146(8) -0.0093(8)
O6 0.0195(8) 0.0500(12) 0.0159(8) -0.0058(8) 0.0021(7) 0.0063(8)
O7 0.0879(19) 0.0292(11) 0.0178(10) 0.0016(8) -0.0030(11) 0.0177(12)
O8 0.0468(12) 0.0256(9) 0.0163(8) -0.0060(7) 0.0010(8) 0.0023(9)
O9 0.101(2) 0.0234(10) 0.0139(9) -0.0007(8) -0.0009(12) -0.0020(12)
N1 0.0160(8) 0.0221(9) 0.0137(8) 0.0023(7) 0.0036(7) -0.0009(7)
C1 0.0189(9) 0.0332(13) 0.0105(9) 0.0052(9) 0.0021(8) 0.0005(9)
C2 0.0143(9) 0.0248(11) 0.0218(11) -0.0030(9) 0.0057(8) -0.0003(8)
C3 0.0291(11) 0.0178(9) 0.0164(10) 0.0012(8) 0.0038(9) 0.0004(9)
C4 0.0265(11) 0.0215(10) 0.0137(10) -0.0012(8) -0.0007(9) -0.0024(9)

loop_
_atom_type_symbol
_atom_type_description
_atom_type_scat_dispersion_real
_atom_type_scat_dispersion_imag
_atom_type_scat_source
C C 0.0033 0.0016 'International Tables Vol C Tables 4.2.6.8 and 6.1.1.4'
H H 0.0000 0.0000 'International Tables Vol C Tables 4.2.6.8 and 6.1.1.4'
N N 0.0061 0.0033 'International Tables Vol C Tables 4.2.6.8 and 6.1.1.4'
O O 0.0106 0.0060 'International Tables Vol C Tables 4.2.6.8 and 6.1.1.4'
P P 0.1023 0.0942 'International Tables Vol C Tables 4.2.6.8 and 6.1.1.4'
Pb Pb -3.3944 10.1111 'International Tables Vol C Tables 4.2.6.8 and 6.1.1.4'

loop_
_geom_angle_atom_site_label_1
_geom_angle_atom_site_label_2
_geom_angle_atom_site_label_3
_geom_angle
_geom_angle_site_symmetry_1
_geom_angle_site_symmetry_3
O1 Pb1 O5 87.48(7) . 1_455
O1 Pb1 O9 72.65(7) . .
O5 Pb1 O9 87.03(10) 1_455 .
O1 Pb1 O4 80.74(6) . .
O5 Pb1 O4 165.43(7) 1_455 .
O9 Pb1 O4 97.50(9) . .
O1 Pb1 O2 77.34(6) . 2_655
O5 Pb1 O2 92.71(7) 1_455 2_655
O9 Pb1 O2 149.97(7) . 2_655
O4 Pb1 O2 76.43(6) . 2_655
O1 P1 O2 118.25(12) . .
O1 P1 O3 108.90(10) . .
O2 P1 O3 109.86(11) . .
O1 P1 C1 106.00(11) . .
O2 P1 C1 106.56(11) . .
O3 P1 C1 106.60(12) . .
O5 P2 O4 118.48(13) . .
O5 P2 O6 109.38(12) . .
O4 P2 O6 110.30(10) . .
O5 P2 C2 106.63(11) . .
O4 P2 C2 106.03(11) . .
O6 P2 C2 105.07(12) . .
P1 O1 Pb1 164.44(12) . .
P1 O2 Pb1 142.10(11) . 2_645
P1 O3 H3 116(3) . .
P2 O4 Pb1 135.99(10) . .
P2 O5 Pb1 149.55(12) . 1_655
P2 O6 H6 112(3) . .
Pb1 O9 H9A 124(3) . .
Pb1 O9 H9B 124(3) . .
H9A O9 H9B 104(4) . .
C3 N1 C2 111.53(18) . .
C3 N1 C1 112.74(19) . .
C2 N1 C1 112.54(18) . .
C3 N1 H1 106.5 . .
C2 N1 H1 106.5 . .
C1 N1 H1 106.5 . .
N1 C1 P1 111.08(15) . .
N1 C1 H1A 109.4 . .
P1 C1 H1A 109.4 . .
N1 C1 H1B 109.4 . .
P1 C1 H1B 109.4 . .
H1A C1 H1B 108.0 . .
N1 C2 P2 112.02(15) . .
N1 C2 H2A 109.2 . .
P2 C2 H2A 109.2 . .
N1 C2 H2B 109.2 . .
P2 C2 H2B 109.2 . .
H2A C2 H2B 107.9 . .
N1 C3 C4 109.36(19) . .
N1 C3 H3A 109.8 . .
C4 C3 H3A 109.8 . .
N1 C3 H3B 109.8 . .
C4 C3 H3B 109.8 . .
H3A C3 H3B 108.2 . .
O7 C4 O8 126.8(2) . .
O7 C4 C3 118.1(2) . .
O8 C4 C3 114.9(2) . .

loop_
_geom_bond_atom_site_label_1
_geom_bond_atom_site_label_2
_geom_bond_distance
_geom_bond_site_symmetry_2
Pb1 O1 2.3639(17) .
Pb1 O5 2.3809(19) 1_455
Pb1 O9 2.442(2) .
Pb1 O4 2.6493(18) .
Pb1 O2 2.6785(19) 2_655
P1 O1 1.4905(18) .
P1 O2 1.4976(19) .
P1 O3 1.5667(19) .
P1 C1 1.814(2) .
P2 O5 1.491(2) .
P2 O4 1.5013(19) .
P2 O6 1.567(2) .
P2 C2 1.830(3) .
O2 Pb1 2.6784(19) 2_645
O3 H3 0.819(10) .
O5 Pb1 2.3809(19) 1_655
O6 H6 0.818(10) .
O7 C4 1.225(3) .
O8 C4 1.272(3) .
O9 H9A 0.820(10) .
O9 H9B 0.816(10) .
N1 C3 1.497(3) .
N1 C2 1.505(3) .
N1 C1 1.510(3) .
N1 H1 0.9800 .
C1 H1A 0.9700 .
C1 H1B 0.9700 .
C2 H2A 0.9700 .
C2 H2B 0.9700 .
C3 C4 1.527(3) .
C3 H3A 0.9700 .
C3 H3B 0.9700 .

loop_
_geom_hbond_atom_site_label_D
_geom_hbond_atom_site_label_H
_geom_hbond_atom_site_label_A
_geom_hbond_distance_DH
_geom_hbond_distance_HA
_geom_hbond_distance_DA
_geom_hbond_angle_DHA
_geom_hbond_site_symmetry_A
C2 H2B O6 0.97 2.66 3.533(3) 150.7 2_745
C1 H1A O6 0.97 2.49 3.214(4) 131.5 .
C1 H1A O5 0.97 2.65 3.327(3) 127.1 2_745
N1 H1 O4 0.98 2.42 2.995(3) 116.9 .
N1 H1 O1 0.98 2.32 2.940(3) 120.6 .
O9 H9B O8 0.816(10) 1.976(11) 2.790(3) 176(5) 3_665
O9 H9A O4 0.820(10) 1.919(14) 2.730(3) 170(5) 3_675
O6 H6 O2 0.818(10) 1.750(11) 2.567(3) 176(4) 2_655
O3 H3 O8 0.819(10) 1.693(12) 2.502(3) 170(4) 3_665
O3 H3 O7 0.819(10) 2.66(3) 3.257(3) 131(3) 3_665
C1 H1A O6 0.97 2.49 3.214(4) 131.5 .
C1 H1A O5 0.97 2.65 3.327(3) 127.1 2_745
N1 H1 O4 0.98 2.42 2.995(3) 116.9 .
N1 H1 O1 0.98 2.32 2.940(3) 120.6 .
O9 H9B O8 0.816(10) 1.976(11) 2.790(3) 176(5) 3_665
O9 H9A O4 0.820(10) 1.919(14) 2.730(3) 170(5) 3_675
O6 H6 O2 0.818(10) 1.750(11) 2.567(3) 176(4) 2_655
O3 H3 O8 0.819(10) 1.693(12) 2.502(3) 170(4) 3_665
O3 H3 O7 0.819(10) 2.66(3) 3.257(3) 131(3) 3_665
C1 H1A O6 0.97 2.49 3.214(4) 131.5 .
C1 H1A O5 0.97 2.65 3.327(3) 127.1 2_745
N1 H1 O4 0.98 2.42 2.995(3) 116.9 .
N1 H1 O1 0.98 2.32 2.940(3) 120.6 .
O9 H9B O8 0.816(10) 1.976(11) 2.790(3) 176(5) 3_665
O9 H9A O4 0.820(10) 1.919(14) 2.730(3) 170(5) 3_675
O6 H6 O2 0.818(10) 1.750(11) 2.567(3) 176(4) 2_655
O3 H3 O8 0.819(10) 1.693(12) 2.502(3) 170(4) 3_665
O3 H3 O7 0.819(10) 2.66(3) 3.257(3) 131(3) 3_665
C1 H1A O6 0.97 2.49 3.214(4) 131.5 .
C1 H1A O5 0.97 2.65 3.327(3) 127.1 2_745
N1 H1 O4 0.98 2.42 2.995(3) 116.9 .
N1 H1 O1 0.98 2.32 2.940(3) 120.6 .
O9 H9B O8 0.816(10) 1.976(11) 2.790(3) 176(5) 3_665
O9 H9A O4 0.820(10) 1.919(14) 2.730(3) 170(5) 3_675
O6 H6 O2 0.818(10) 1.750(11) 2.567(3) 176(4) 2_655
C1 H1A O6 0.97 2.49 3.214(4) 131.5 .
C1 H1A O5 0.97 2.65 3.327(3) 127.1 2_745
N1 H1 O4 0.98 2.42 2.995(3) 116.9 .
N1 H1 O1 0.98 2.32 2.940(3) 120.6 .
O9 H9B O8 0.816(10) 1.976(11) 2.790(3) 176(5) 3_665
O9 H9A O4 0.820(10) 1.919(14) 2.730(3) 170(5) 3_675
O6 H6 O2 0.818(10) 1.750(11) 2.567(3) 176(4) 2_655
C1 H1A O6 0.97 2.49 3.214(4) 131.5 .
C1 H1A O5 0.97 2.65 3.327(3) 127.1 2_745
N1 H1 O4 0.98 2.42 2.995(3) 116.9 .
N1 H1 O1 0.98 2.32 2.940(3) 120.6 .
O9 H9B O8 0.816(10) 1.976(11) 2.790(3) 176(5) 3_665
O9 H9A O4 0.820(10) 1.919(14) 2.730(3) 170(5) 3_675
O6 H6 O2 0.818(10) 1.750(11) 2.567(3) 176(4) 2_655
C1 H1A O6 0.97 2.49 3.214(4) 131.5 .
C1 H1A O5 0.97 2.65 3.327(3) 127.1 2_745
N1 H1 O4 0.98 2.42 2.995(3) 116.9 .
N1 H1 O1 0.98 2.32 2.940(3) 120.6 .
O9 H9B O8 0.816(10) 1.976(11) 2.790(3) 176(5) 3_665
O9 H9A O4 0.820(10) 1.919(14) 2.730(3) 170(5) 3_675
O6 H6 O2 0.818(10) 1.750(11) 2.567(3) 176(4) 2_655
N1 H1 O4 0.98 2.42 2.995(3) 116.9 .
N1 H1 O1 0.98 2.32 2.940(3) 120.6 .
O9 H9B O8 0.816(10) 1.976(11) 2.790(3) 176(5) 3_665
O9 H9A O4 0.820(10) 1.919(14) 2.730(3) 170(5) 3_675
O6 H6 O2 0.818(10) 1.750(11) 2.567(3) 176(4) 2_655
N1 H1 O4 0.98 2.42 2.995(3) 116.9 .
N1 H1 O1 0.98 2.32 2.940(3) 120.6 .
O9 H9A O4 0.820(10) 1.919(14) 2.730(3) 170(5) 3_675
O6 H6 O2 0.818(10) 1.750(11) 2.567(3) 176(4) 2_655
O9 H9A O4 0.820(10) 1.919(14) 2.730(3) 170(5) 3_675
O9 H9B O8 0.816(10) 1.976(11) 2.790(3) 176(5) 3_665
N1 H1 O1 0.98 2.32 2.940(3) 120.6 .
N1 H1 O4 0.98 2.42 2.995(3) 116.9 .
O6 H6 O2 0.818(10) 1.750(11) 2.567(3) 176(4) 2_655
O9 H9A O4 0.820(10) 1.919(14) 2.730(3) 170(5) 3_675
O9 H9B O8 0.816(10) 1.976(11) 2.790(3) 176(5) 3_665
N1 H1 O1 0.98 2.32 2.940(3) 120.6 .
N1 H1 O4 0.98 2.42 2.995(3) 116.9 .
C1 H1A O5 0.97 2.65 3.327(3) 127.1 2_745
C1 H1A O6 0.97 2.49 3.214(4) 131.5 .
O6 H6 O2 0.818(10) 1.750(11) 2.567(3) 176(4) 2_655
O9 H9A O4 0.820(10) 1.919(14) 2.730(3) 170(5) 3_675
O9 H9B O8 0.816(10) 1.976(11) 2.790(3) 176(5) 3_665
N1 H1 O1 0.98 2.32 2.940(3) 120.6 .
N1 H1 O4 0.98 2.42 2.995(3) 116.9 .
C1 H1A O5 0.97 2.65 3.327(3) 127.1 2_745
C1 H1A O6 0.97 2.49 3.214(4) 131.5 .
O6 H6 O2 0.818(10) 1.750(11) 2.567(3) 176(4) 2_655
O9 H9A O4 0.820(10) 1.919(14) 2.730(3) 170(5) 3_675
O9 H9B O8 0.816(10) 1.976(11) 2.790(3) 176(5) 3_665
N1 H1 O1 0.98 2.32 2.940(3) 120.6 .
N1 H1 O4 0.98 2.42 2.995(3) 116.9 .
C1 H1A O5 0.97 2.65 3.327(3) 127.1 2_745
C1 H1A O6 0.97 2.49 3.214(4) 131.5 .
O6 H6 O2 0.818(10) 1.750(11) 2.567(3) 176(4) 2_655
O9 H9A O4 0.820(10) 1.919(14) 2.730(3) 170(5) 3_675
O9 H9B O8 0.816(10) 1.976(11) 2.790(3) 176(5) 3_665
N1 H1 O1 0.98 2.32 2.940(3) 120.6 .
N1 H1 O4 0.98 2.42 2.995(3) 116.9 .
C1 H1A O5 0.97 2.65 3.327(3) 127.1 2_745
C1 H1A O6 0.97 2.49 3.214(4) 131.5 .
O3 H3 O8 0.819(10) 1.693(12) 2.502(3) 170(4) 3_665
O6 H6 O2 0.818(10) 1.750(11) 2.567(3) 176(4) 2_655
O9 H9A O4 0.820(10) 1.919(14) 2.730(3) 170(5) 3_675
O9 H9B O8 0.816(10) 1.976(11) 2.790(3) 176(5) 3_665
N1 H1 O1 0.98 2.32 2.940(3) 120.6 .
N1 H1 O4 0.98 2.42 2.995(3) 116.9 .
C1 H1A O5 0.97 2.65 3.327(3) 127.1 2_745
C1 H1A O6 0.97 2.49 3.214(4) 131.5 .
O3 H3 O7 0.819(10) 2.66(3) 3.257(3) 131(3) 3_665
O3 H3 O8 0.819(10) 1.693(12) 2.502(3) 170(4) 3_665
O6 H6 O2 0.818(10) 1.750(11) 2.567(3) 176(4) 2_655
O9 H9A O4 0.820(10) 1.919(14) 2.730(3) 170(5) 3_675
O9 H9B O8 0.816(10) 1.976(11) 2.790(3) 176(5) 3_665
N1 H1 O1 0.98 2.32 2.940(3) 120.6 .
N1 H1 O4 0.98 2.42 2.995(3) 116.9 .
C1 H1A O5 0.97 2.65 3.327(3) 127.1 2_745
C1 H1A O6 0.97 2.49 3.214(4) 131.5 .
O3 H3 O7 0.819(10) 2.66(3) 3.257(3) 131(3) 3_665
O3 H3 O8 0.819(10) 1.693(12) 2.502(3) 170(4) 3_665
O6 H6 O2 0.818(10) 1.750(11) 2.567(3) 176(4) 2_655
O9 H9A O4 0.820(10) 1.919(14) 2.730(3) 170(5) 3_675
O9 H9B O8 0.816(10) 1.976(11) 2.790(3) 176(5) 3_665
N1 H1 O1 0.98 2.32 2.940(3) 120.6 .
N1 H1 O4 0.98 2.42 2.995(3) 116.9 .
C1 H1A O5 0.97 2.65 3.327(3) 127.1 2_745
C1 H1A O6 0.97 2.49 3.214(4) 131.5 .

loop_
_geom_torsion_atom_site_label_1
_geom_torsion_atom_site_label_2
_geom_torsion_atom_site_label_3
_geom_torsion_atom_site_label_4
_geom_torsion
_geom_torsion_site_symmetry_4
O2 P1 O1 Pb1 53.6(5) .
O3 P1 O1 Pb1 179.9(4) .
C1 P1 O1 Pb1 -65.8(5) .
O1 P1 O2 Pb1 -113.02(18) 2_645
O3 P1 O2 Pb1 121.18(18) 2_645
C1 P1 O2 Pb1 6.1(2) 2_645
O5 P2 O4 Pb1 -138.35(15) .
O6 P2 O4 Pb1 -11.2(2) .
C2 P2 O4 Pb1 102.00(16) .
O4 P2 O5 Pb1 -106.1(3) 1_655
O6 P2 O5 Pb1 126.4(3) 1_655
C2 P2 O5 Pb1 13.3(3) 1_655
C3 N1 C1 P1 -94.3(2) .
C2 N1 C1 P1 138.45(17) .
O1 P1 C1 N1 -40.8(2) .
O2 P1 C1 N1 -167.58(17) .
O3 P1 C1 N1 75.13(19) .
C3 N1 C2 P2 152.72(16) .
C1 N1 C2 P2 -79.4(2) .
O5 P2 C2 N1 -170.05(17) .
O4 P2 C2 N1 -42.92(19) .
O6 P2 C2 N1 73.90(18) .
C2 N1 C3 C4 -82.5(2) .
C1 N1 C3 C4 149.8(2) .
N1 C3 C4 O7 -13.2(3) .
N1 C3 C4 O8 171.1(2) .
